data_4069681
loop_
_publ_author_name
'Tanaka, Yuya'
'Shaw-Taberlet, Jennifer A.'
'Justaud, Fr\'ed\'eric'
'Cador, Olivier'
'Roisnel, Thierry'
'Akita, Munetaka'
'Hamon, Jean-Ren\'e'
'Lapinte, Claude'

_publ_section_title
;
 Electronic and Magnetic Couplings in Free and \p-Coordinated
 1,4-Diethynylnaphthalene-Bridged [Cp*(dppe)Fe]n+(n= 0, 1) Units
;
_journal_issue 16
_journal_name_full Organometallics
_journal_page_first 4656
_journal_paper_doi 10.1021/om900352q
_journal_volume 28
_journal_year 2009
_chemical_absolute_configuration ad
_chemical_compound_source 'synthesis as described'
_chemical_formula_moiety 'C86 H84 Fe2 P4, 2(P F6)'
_chemical_formula_sum 'C86 H84 F12 Fe2 P6'
_chemical_formula_weight 1643.05
_chemical_name_systematic
;
 ?
;
_space_group_IT_number 7
_symmetry_cell_setting monoclinic
_symmetry_Int_Tables_number 7
_symmetry_space_group_name_Hall 'P -2yac'
_symmetry_space_group_name_H-M 'P 1 n 1'
_atom_sites_solution_hydrogens geom
_atom_sites_solution_primary direct
_atom_sites_solution_secondary difmap
_audit_conform_dict_location ftp://ftp.iucr.org/pub/cif_core.dic
_audit_conform_dict_name cif_core.dic
_audit_conform_dict_version 2.3
_audit_creation_date 2008-09-17T14:33:22-00:00
_audit_creation_method 'WinGX routine CIF_UPDATE'
_cell_angle_alpha 90
_cell_angle_beta 94.5690(10)
_cell_angle_gamma 90
_cell_formula_units_Z 2
_cell_length_a 12.3994(4)
_cell_length_b 21.8906(8)
_cell_length_c 16.1491(6)
_cell_measurement_reflns_used 9027
_cell_measurement_temperature 100(2)
_cell_measurement_theta_max 27.55
_cell_measurement_theta_min 2.25
_cell_measurement_wavelength 0.71073
_cell_volume 4369.4(3)
_computing_molecular_graphics 'Ortep-3 for Windows (Farrugia, 1997)'
_computing_publication_material 'WinGX publication routines (Farrugia, 1999)'
_computing_structure_refinement 'SHELXL-97 (Sheldrick, 1997)'
_computing_structure_solution 'SIR97 (Altomare et al., 1999)'
_diffrn_ambient_temperature 100(2)
_diffrn_detector 'CCD plate'
_diffrn_measured_fraction_theta_full 0.995
_diffrn_measured_fraction_theta_max 0.995
_diffrn_measurement_device_type 'APEXII, Bruker-AXS'
_diffrn_measurement_method 'CCD rotation images, thin slices'
_diffrn_radiation_monochromator graphite
_diffrn_radiation_probe x-ray
_diffrn_radiation_type MoK\a
_diffrn_radiation_wavelength 0.71073
_diffrn_reflns_av_R_equivalents 0.0303
_diffrn_reflns_av_unetI/netI 0.0258
_diffrn_reflns_limit_h_max 15
_diffrn_reflns_limit_h_min -16
_diffrn_reflns_limit_k_max 28
_diffrn_reflns_limit_k_min -28
_diffrn_reflns_limit_l_max 20
_diffrn_reflns_limit_l_min -20
_diffrn_reflns_number 85734
_diffrn_reflns_theta_full 27.58
_diffrn_reflns_theta_max 27.58
_diffrn_reflns_theta_min 3.05
_exptl_absorpt_coefficient_mu 0.508
_exptl_absorpt_correction_T_max 0.903
_exptl_absorpt_correction_T_min 0.788
_exptl_absorpt_correction_type multi-scan
_exptl_absorpt_process_details
;
  [Sheldrick, G.M. (2002). SADABS Bruker AXS Inc., Madison, Wisconsin, USA]
;
_exptl_crystal_colour blue
_exptl_crystal_density_diffrn 1.249
_exptl_crystal_density_method 'not measured'
_exptl_crystal_description prism
_exptl_crystal_F_000 1700
_exptl_crystal_size_max 0.45
_exptl_crystal_size_mid 0.25
_exptl_crystal_size_min 0.2
_platon_squeeze_details ' ?'
_refine_diff_density_max 0.729
_refine_diff_density_min -0.474
_refine_diff_density_rms 0.082
_refine_ls_abs_structure_details 'Flack H D (1983), Acta Cryst. A39, 876-881'
_refine_ls_abs_structure_Flack 0.259(11)
_refine_ls_extinction_method none
_refine_ls_goodness_of_fit_ref 1.093
_refine_ls_hydrogen_treatment constr
_refine_ls_matrix_type full
_refine_ls_number_parameters 956
_refine_ls_number_reflns 19384
_refine_ls_number_restraints 2
_refine_ls_restrained_S_all 1.093
_refine_ls_R_factor_all 0.05
_refine_ls_R_factor_gt 0.0461
_refine_ls_shift/su_max 0.01
_refine_ls_shift/su_mean 0.001
_refine_ls_structure_factor_coef Fsqd
_refine_ls_weighting_details 'calc w=1/[\s^2^(Fo^2^)+(0.0872P)^2^+2.1608P] where P=(Fo^2^+2Fc^2^)/3'
_refine_ls_weighting_scheme calc
_refine_ls_wR_factor_gt 0.1337
_refine_ls_wR_factor_ref 0.1367
_reflns_number_gt 17793
_reflns_number_total 19384
_reflns_threshold_expression >2sigma(I)
_cod_data_source_file om900352q_si_001.cif
_cod_data_source_block new_sq
_cod_original_sg_symbol_H-M 'P n'
_cod_database_code 4069681

loop_
_symmetry_equiv_pos_as_xyz
'x, y, z'
'x+1/2, -y, z+1/2'

loop_
_atom_site_label
_atom_site_type_symbol
_atom_site_fract_x
_atom_site_fract_y
_atom_site_fract_z
_atom_site_U_iso_or_equiv
_atom_site_adp_type
_atom_site_occupancy
_atom_site_calc_flag
_atom_site_refinement_flags
Fe1 Fe 0.13066(3) 0.77540(2) 0.72158(2) 0.01958(10) Uani 1 d .
P101 P 0.15632(7) 0.87380(4) 0.75841(5) 0.02135(16) Uani 1 d .
P102 P 0.26814(6) 0.75699(3) 0.81721(5) 0.01705(15) Uani 1 d .
C101 C 0.0543(3) 0.78459(19) 0.5999(2) 0.0311(8) Uani 1 d .
C102 C 0.1668(3) 0.76994(17) 0.5930(2) 0.0299(8) Uani 1 d .
C103 C 0.1857(3) 0.71188(17) 0.6307(2) 0.0272(7) Uani 1 d .
C104 C 0.0859(3) 0.69143(17) 0.6632(2) 0.0288(7) Uani 1 d .
C105 C 0.0054(3) 0.73656(18) 0.6407(2) 0.0304(8) Uani 1 d .
C106 C -0.0009(3) 0.8380(2) 0.5546(2) 0.0393(9) Uani 1 d .
H10A H 0.0537 0.8643 0.5322 0.059 Uiso 1 calc R
H10B H -0.0417 0.8615 0.5933 0.059 Uiso 1 calc R
H10C H -0.0505 0.8228 0.5089 0.059 Uiso 1 calc R
C107 C 0.2377(3) 0.80571(19) 0.5399(2) 0.0345(8) Uani 1 d .
H10D H 0.202 0.8442 0.5234 0.052 Uiso 1 calc R
H10E H 0.2507 0.7819 0.4903 0.052 Uiso 1 calc R
H10F H 0.3069 0.8144 0.5714 0.052 Uiso 1 calc R
C108 C 0.2843(3) 0.67239(16) 0.6276(2) 0.0286(7) Uani 1 d .
H10G H 0.2747 0.6348 0.6593 0.043 Uiso 1 calc R
H10H H 0.3478 0.6945 0.6519 0.043 Uiso 1 calc R
H10I H 0.2946 0.662 0.5698 0.043 Uiso 1 calc R
C109 C 0.0702(3) 0.63187(16) 0.7049(2) 0.0336(8) Uani 1 d .
H10J H 0.1396 0.6103 0.7126 0.05 Uiso 1 calc R
H10K H 0.0184 0.607 0.6705 0.05 Uiso 1 calc R
H10L H 0.0422 0.639 0.7591 0.05 Uiso 1 calc R
C110 C -0.1128(3) 0.73108(19) 0.6529(2) 0.0359(9) Uani 1 d .
H11A H -0.1257 0.6933 0.6832 0.054 Uiso 1 calc R
H11B H -0.1543 0.7301 0.5986 0.054 Uiso 1 calc R
H11C H -0.1357 0.7662 0.6847 0.054 Uiso 1 calc R
C111 C 0.2523(3) 0.87705(14) 0.8516(2) 0.0235(6) Uani 1 d .
H11D H 0.3256 0.8867 0.8351 0.028 Uiso 1 calc R
H11E H 0.2305 0.9098 0.889 0.028 Uiso 1 calc R
C112 C 0.2544(3) 0.81554(13) 0.89742(19) 0.0197(6) Uani 1 d .
H11F H 0.1866 0.8095 0.9249 0.024 Uiso 1 calc R
H11G H 0.3163 0.8138 0.94 0.024 Uiso 1 calc R
C113 C 0.0366(3) 0.91392(14) 0.7894(2) 0.0244(7) Uani 1 d .
C114 C -0.0671(3) 0.89658(18) 0.7577(2) 0.0324(8) Uani 1 d .
H114 H -0.076 0.8631 0.7204 0.039 Uiso 1 calc R
C115 C -0.1570(3) 0.92803(19) 0.7806(2) 0.0339(8) Uani 1 d .
H115 H -0.2273 0.9168 0.7579 0.041 Uiso 1 calc R
C116 C -0.1443(4) 0.97600(18) 0.8368(3) 0.0400(9) Uani 1 d .
H116 H -0.2064 0.9977 0.8512 0.048 Uiso 1 calc R
C117 C -0.0448(3) 0.99272(18) 0.8719(3) 0.0481(11) Uani 1 d .
H117 H -0.0376 1.0238 0.913 0.058 Uiso 1 calc R
C118 C 0.0469(3) 0.96265(16) 0.8454(3) 0.0380(9) Uani 1 d .
H118 H 0.1171 0.9757 0.866 0.046 Uiso 1 calc R
C119 C 0.2129(3) 0.92847(17) 0.6884(2) 0.0320(8) Uani 1 d .
C120 C 0.1461(4) 0.9700(2) 0.6416(3) 0.0534(13) Uani 1 d .
H120 H 0.071 0.972 0.6493 0.064 Uiso 1 calc R
C121 C 0.1899(4) 1.0080(3) 0.5840(4) 0.082(2) Uani 1 d .
H121 H 0.1439 1.0354 0.5522 0.098 Uiso 1 calc R
C122 C 0.2992(4) 1.0066(2) 0.5723(3) 0.0596(13) Uani 1 d .
H122 H 0.3289 1.0343 0.535 0.072 Uiso 1 calc R
C123 C 0.3636(4) 0.9649(2) 0.6151(3) 0.0501(11) Uani 1 d .
H123 H 0.4377 0.9616 0.6045 0.06 Uiso 1 calc R
C124 C 0.3222(3) 0.92722(18) 0.6738(3) 0.0361(8) Uani 1 d .
H124 H 0.3694 0.8999 0.7048 0.043 Uiso 1 calc R
C125 C 0.2705(3) 0.68355(13) 0.86919(19) 0.0207(6) Uani 1 d .
C126 C 0.3433(3) 0.63844(15) 0.8528(2) 0.0303(8) Uani 1 d .
H126 H 0.3943 0.6461 0.8132 0.036 Uiso 1 calc R
C127 C 0.3445(4) 0.58241(16) 0.8922(3) 0.0363(9) Uani 1 d .
H127 H 0.3958 0.5522 0.8796 0.044 Uiso 1 calc R
C128 C 0.2707(3) 0.57041(16) 0.9502(3) 0.0366(9) Uani 1 d .
H128 H 0.2707 0.5318 0.977 0.044 Uiso 1 calc R
C129 C 0.1958(3) 0.61555(15) 0.9693(2) 0.0318(8) Uani 1 d .
H129 H 0.1463 0.6078 1.0099 0.038 Uiso 1 calc R
C130 C 0.1945(3) 0.67148(14) 0.9286(2) 0.0249(7) Uani 1 d .
H130 H 0.1428 0.7016 0.9404 0.03 Uiso 1 calc R
C131 C 0.4089(3) 0.76720(14) 0.7949(2) 0.0226(7) Uani 1 d .
C132 C 0.4920(3) 0.75909(17) 0.8573(2) 0.0306(8) Uani 1 d .
H132 H 0.4756 0.7444 0.9102 0.037 Uiso 1 calc R
C133 C 0.5989(3) 0.7723(2) 0.8428(3) 0.0437(11) Uani 1 d .
H133 H 0.6547 0.7679 0.8863 0.052 Uiso 1 calc R
C134 C 0.6236(3) 0.7917(2) 0.7653(3) 0.0505(11) Uani 1 d .
H134 H 0.6967 0.7993 0.7549 0.061 Uiso 1 calc R
C135 C 0.5411(3) 0.8003(2) 0.7020(3) 0.0447(10) Uani 1 d .
H135 H 0.5574 0.8143 0.6487 0.054 Uiso 1 calc R
C136 C 0.4353(3) 0.78791(16) 0.7184(2) 0.0278(7) Uani 1 d .
H136 H 0.3792 0.7939 0.6756 0.033 Uiso 1 calc R
C137 C 0.0411(3) 0.76829(14) 0.8070(2) 0.0229(7) Uani 1 d .
C138 C -0.0207(3) 0.76227(16) 0.8619(2) 0.0245(7) Uani 1 d .
C139 C -0.0885(3) 0.75725(16) 0.92835(19) 0.0230(6) Uani 1 d .
C140 C -0.0950(3) 0.80473(16) 0.9859(2) 0.0264(7) Uani 1 d .
H140 H -0.0544 0.841 0.9798 0.032 Uiso 1 calc R
C141 C -0.1521(3) 0.70343(15) 0.9364(2) 0.0247(7) Uani 1 d .
C142 C -0.1539(3) 0.65688(17) 0.8781(2) 0.0402(8) Uani 1 d .
H142 H -0.1112 0.6604 0.832 0.048 Uiso 1 calc R
C143 C -0.2164(5) 0.60591(19) 0.8858(3) 0.0576(13) Uani 1 d .
H143 H -0.2139 0.5734 0.847 0.069 Uiso 1 calc R
Fe2 Fe -0.44066(3) 0.73324(2) 1.26987(2) 0.01955(10) Uani 1 d .
P201 P -0.46462(7) 0.63323(4) 1.24198(5) 0.02118(16) Uani 1 d .
P202 P -0.58116(6) 0.74554(3) 1.17602(5) 0.01674(15) Uani 1 d .
C201 C -0.4940(3) 0.80113(18) 1.3566(2) 0.0293(7) Uani 1 d .
C202 C -0.4711(3) 0.74635(19) 1.39810(19) 0.0298(8) Uani 1 d .
C203 C -0.3595(3) 0.7316(2) 1.3912(2) 0.0405(11) Uani 1 d .
C204 C -0.3151(3) 0.7782(2) 1.3435(2) 0.0360(9) Uani 1 d .
C205 C -0.3993(3) 0.82227(18) 1.3197(2) 0.0330(8) Uani 1 d .
C206 C -0.5956(3) 0.83876(17) 1.3599(2) 0.0330(8) Uani 1 d .
H20A H -0.5908 0.8751 1.325 0.05 Uiso 1 calc R
H20B H -0.6036 0.8513 1.4174 0.05 Uiso 1 calc R
H20C H -0.6584 0.8143 1.3395 0.05 Uiso 1 calc R
C207 C -0.5389(3) 0.7138(2) 1.4572(2) 0.0391(9) Uani 1 d .
H20D H -0.5021 0.6762 1.4768 0.059 Uiso 1 calc R
H20E H -0.6093 0.7035 1.4287 0.059 Uiso 1 calc R
H20F H -0.5495 0.7403 1.5048 0.059 Uiso 1 calc R
C208 C -0.2964(4) 0.6841(3) 1.4401(2) 0.0533(13) Uani 1 d .
H20G H -0.346 0.6573 1.4675 0.08 Uiso 1 calc R
H20H H -0.2468 0.7038 1.4822 0.08 Uiso 1 calc R
H20I H -0.2547 0.6598 1.4029 0.08 Uiso 1 calc R
C209 C -0.1973(3) 0.7861(3) 1.3286(3) 0.0510(12) Uani 1 d .
H20J H -0.1889 0.822 1.2935 0.076 Uiso 1 calc R
H20K H -0.1717 0.7497 1.3008 0.076 Uiso 1 calc R
H20L H -0.1549 0.7917 1.3819 0.076 Uiso 1 calc R
C210 C -0.3853(4) 0.87860(19) 1.2719(3) 0.0475(11) Uani 1 d .
H21A H -0.3113 0.8804 1.2547 0.071 Uiso 1 calc R
H21B H -0.3986 0.9141 1.3065 0.071 Uiso 1 calc R
H21C H -0.4367 0.8788 1.2225 0.071 Uiso 1 calc R
C211 C -0.5628(3) 0.62534(13) 1.1489(2) 0.0231(7) Uani 1 d .
H21D H -0.5393 0.5919 1.1131 0.028 Uiso 1 calc R
H21E H -0.635 0.6148 1.1666 0.028 Uiso 1 calc R
C212 C -0.5698(2) 0.68486(13) 1.09966(18) 0.0178(6) Uani 1 d .
H21F H -0.634 0.6846 1.059 0.021 Uiso 1 calc R
H21G H -0.5043 0.6906 1.0694 0.021 Uiso 1 calc R
C213 C -0.5835(3) 0.81704(14) 1.11820(19) 0.0220(6) Uani 1 d .
C214 C -0.5114(3) 0.82791(15) 1.0592(2) 0.0256(7) Uani 1 d .
H214 H -0.4603 0.7975 1.0473 0.031 Uiso 1 calc R
C215 C -0.5135(3) 0.88412(17) 1.0165(3) 0.0372(9) Uani 1 d .
H215 H -0.4649 0.8912 0.9749 0.045 Uiso 1 calc R
C216 C -0.5854(4) 0.92853(16) 1.0350(3) 0.0390(9) Uani 1 d .
H216 H -0.5862 0.9664 1.0063 0.047 Uiso 1 calc R
C217 C -0.6572(3) 0.91883(16) 1.0952(3) 0.0369(9) Uani 1 d .
H217 H -0.7059 0.9502 1.1083 0.044 Uiso 1 calc R
C218 C -0.6579(3) 0.86322(15) 1.1363(2) 0.0306(8) Uani 1 d .
H218 H -0.7083 0.8561 1.1765 0.037 Uiso 1 calc R
C219 C -0.7215(3) 0.73560(13) 1.2003(2) 0.0215(7) Uani 1 d .
C220 C -0.8063(3) 0.74165(16) 1.1371(2) 0.0279(7) Uani 1 d .
H220 H -0.7908 0.754 1.0829 0.034 Uiso 1 calc R
C221 C -0.9117(3) 0.72969(17) 1.1541(3) 0.0365(9) Uani 1 d .
H221 H -0.9685 0.7327 1.1112 0.044 Uiso 1 calc R
C222 C -0.9348(3) 0.71313(18) 1.2342(3) 0.0382(9) Uani 1 d .
H222 H -1.0075 0.706 1.2461 0.046 Uiso 1 calc R
C223 C -0.8525(3) 0.70717(17) 1.2959(3) 0.0352(8) Uani 1 d .
H223 H -0.8686 0.6953 1.3502 0.042 Uiso 1 calc R
C224 C -0.7456(3) 0.71847(15) 1.2795(2) 0.0263(7) Uani 1 d .
H224 H -0.6893 0.7145 1.3226 0.032 Uiso 1 calc R
C225 C -0.3458(3) 0.59096(14) 1.2150(2) 0.0227(6) Uani 1 d .
C226 C -0.2417(3) 0.61098(17) 1.2393(2) 0.0274(7) Uani 1 d .
H226 H -0.232 0.648 1.2697 0.033 Uiso 1 calc R
C227 C -0.1511(3) 0.57760(18) 1.2197(2) 0.0326(8) Uani 1 d .
H227 H -0.0803 0.5915 1.2371 0.039 Uiso 1 calc R
C228 C -0.1656(3) 0.52459(17) 1.1750(3) 0.0361(8) Uani 1 d .
H228 H -0.1044 0.5023 1.1599 0.043 Uiso 1 calc R
C229 C -0.2697(3) 0.50321(16) 1.1516(3) 0.0394(9) Uani 1 d .
H229 H -0.2794 0.466 1.1215 0.047 Uiso 1 calc R
C230 C -0.3589(3) 0.53651(15) 1.1724(3) 0.0347(8) Uani 1 d .
H230 H -0.4297 0.5217 1.1571 0.042 Uiso 1 calc R
C231 C -0.5187(3) 0.58456(17) 1.3218(2) 0.0317(8) Uani 1 d .
C232 C -0.6277(3) 0.58405(17) 1.3340(3) 0.0382(9) Uani 1 d .
H232 H -0.6769 0.605 1.296 0.046 Uiso 1 calc R
C233 C -0.6668(4) 0.5535(2) 1.4009(3) 0.0498(11) Uani 1 d .
H233 H -0.742 0.5534 1.4084 0.06 Uiso 1 calc R
C234 C -0.5944(4) 0.5231(2) 1.4565(3) 0.0530(12) Uani 1 d .
H234 H -0.6202 0.5017 1.5022 0.064 Uiso 1 calc R
C235 C -0.4830(4) 0.5240(2) 1.4454(3) 0.0564(12) Uani 1 d .
H235 H -0.4333 0.5042 1.4844 0.068 Uiso 1 calc R
C236 C -0.4458(3) 0.5537(2) 1.3774(3) 0.0451(10) Uani 1 d .
H236 H -0.371 0.5532 1.3687 0.054 Uiso 1 calc R
C237 C -0.3539(3) 0.73754(14) 1.18204(19) 0.0205(6) Uani 1 d .
C238 C -0.2927(3) 0.74312(16) 1.1267(2) 0.0261(7) Uani 1 d .
C239 C -0.2232(3) 0.74736(16) 1.0618(2) 0.0250(7) Uani 1 d .
C240 C -0.1603(3) 0.79955(16) 1.0520(2) 0.0271(7) Uani 1 d .
H240 H -0.1621 0.8319 1.091 0.033 Uiso 1 calc R
C241 C -0.2205(3) 0.69835(15) 1.00291(19) 0.0235(6) Uani 1 d .
C242 C -0.2852(3) 0.64693(16) 1.0088(2) 0.0349(7) Uani 1 d .
H242 H -0.3304 0.6435 1.0533 0.042 Uiso 1 calc R
C243 C -0.2846(4) 0.60168(19) 0.9515(3) 0.0520(11) Uani 1 d .
H243 H -0.3302 0.5671 0.9556 0.062 Uiso 1 calc R
P3 P 0.69287(8) 0.91408(4) 0.54080(6) 0.0306(2) Uani 1 d .
F31 F 0.81015(19) 0.93823(10) 0.57202(15) 0.0393(5) Uani 1 d .
F32 F 0.6618(3) 0.97929(17) 0.5068(3) 0.136(2) Uani 1 d .
F33 F 0.6447(3) 0.9359(3) 0.6229(2) 0.1121(18) Uani 1 d .
F34 F 0.5746(2) 0.88991(13) 0.5108(2) 0.0588(7) Uani 1 d .
F35 F 0.7189(2) 0.85113(14) 0.5812(4) 0.1163(19) Uani 1 d .
F36 F 0.7391(4) 0.8926(3) 0.4590(2) 0.147(3) Uani 1 d .
P4 P 0.98796(8) 0.58601(4) 0.45575(6) 0.02699(18) Uani 1 d .
F41 F 0.86975(18) 0.56131(9) 0.42493(14) 0.0348(5) Uani 1 d .
F42 F 1.0046(3) 0.53016(14) 0.51863(18) 0.0674(8) Uani 1 d .
F43 F 1.0367(2) 0.54850(14) 0.38377(17) 0.0586(8) Uani 1 d .
F44 F 1.1052(2) 0.61144(14) 0.48675(18) 0.0566(7) Uani 1 d .
F45 F 0.9667(2) 0.64242(11) 0.39267(16) 0.0467(6) Uani 1 d .
F46 F 0.93500(19) 0.62548(12) 0.52531(15) 0.0464(6) Uani 1 d .

loop_
_atom_site_aniso_label
_atom_site_aniso_U_11
_atom_site_aniso_U_22
_atom_site_aniso_U_33
_atom_site_aniso_U_23
_atom_site_aniso_U_13
_atom_site_aniso_U_12
Fe1 0.0124(2) 0.0336(2) 0.0131(2) -0.00088(16) 0.00290(16) 0.00338(16)
P101 0.0162(4) 0.0284(4) 0.0196(4) 0.0086(3) 0.0025(3) 0.0055(3)
P102 0.0147(4) 0.0201(3) 0.0164(3) 0.0030(3) 0.0013(3) 0.0010(3)
C101 0.0255(19) 0.056(2) 0.0115(14) -0.0064(13) 0.0005(12) 0.0115(15)
C102 0.0254(18) 0.051(2) 0.0139(14) -0.0016(13) 0.0033(12) 0.0120(14)
C103 0.0162(16) 0.0482(19) 0.0176(14) -0.0109(13) 0.0032(11) 0.0047(13)
C104 0.0223(17) 0.0424(18) 0.0219(15) -0.0142(13) 0.0033(12) -0.0019(13)
C105 0.0220(18) 0.050(2) 0.0188(15) -0.0099(13) -0.0029(13) 0.0039(14)
C106 0.0284(19) 0.069(3) 0.0198(15) 0.0010(15) -0.0007(13) 0.0199(18)
C107 0.0283(18) 0.059(2) 0.0168(14) 0.0088(14) 0.0070(12) 0.0109(16)
C108 0.0257(18) 0.0351(16) 0.0256(15) -0.0085(13) 0.0052(13) 0.0075(13)
C109 0.0303(19) 0.0342(17) 0.0378(19) -0.0145(14) 0.0114(14) -0.0054(13)
C110 0.0219(19) 0.058(2) 0.0273(17) -0.0177(15) 0.0009(14) -0.0016(15)
C111 0.0195(17) 0.0256(15) 0.0248(16) 0.0064(12) -0.0013(12) 0.0006(12)
C112 0.0195(16) 0.0212(14) 0.0180(13) 0.0006(11) -0.0009(11) -0.0016(11)
C113 0.0191(17) 0.0291(15) 0.0257(15) 0.0098(12) 0.0064(12) 0.0074(12)
C114 0.028(2) 0.044(2) 0.0249(17) -0.0084(14) 0.0007(14) 0.0073(15)
C115 0.0180(18) 0.051(2) 0.0324(18) -0.0059(15) -0.0034(14) 0.0133(15)
C116 0.035(2) 0.0382(19) 0.047(2) -0.0005(16) 0.0019(16) 0.0193(16)
C117 0.036(2) 0.0319(18) 0.076(3) -0.0120(19) -0.001(2) 0.0095(16)
C118 0.0260(19) 0.0222(15) 0.065(3) -0.0069(15) 0.0009(17) 0.0036(13)
C119 0.0303(19) 0.0395(18) 0.0275(16) 0.0177(14) 0.0103(13) 0.0106(14)
C120 0.033(2) 0.077(3) 0.052(2) 0.041(2) 0.0174(18) 0.026(2)
C121 0.059(3) 0.111(5) 0.080(4) 0.077(4) 0.034(3) 0.041(3)
C122 0.062(3) 0.067(3) 0.054(3) 0.035(2) 0.027(2) 0.014(2)
C123 0.037(2) 0.051(2) 0.066(3) 0.028(2) 0.025(2) 0.0089(18)
C124 0.0236(18) 0.0396(18) 0.046(2) 0.0194(16) 0.0093(15) 0.0073(14)
C125 0.0244(17) 0.0170(13) 0.0200(14) 0.0024(11) -0.0019(12) -0.0033(11)
C126 0.036(2) 0.0239(15) 0.0319(18) 0.0057(13) 0.0076(15) 0.0040(14)
C127 0.044(2) 0.0234(16) 0.042(2) 0.0034(14) 0.0060(17) 0.0069(15)
C128 0.045(2) 0.0237(16) 0.042(2) 0.0061(14) 0.0061(18) 0.0012(15)
C129 0.036(2) 0.0249(16) 0.0363(19) 0.0045(13) 0.0110(15) -0.0058(14)
C130 0.0262(18) 0.0224(14) 0.0259(15) 0.0009(12) 0.0007(13) -0.0062(12)
C131 0.0146(16) 0.0280(15) 0.0254(17) 0.0030(12) 0.0037(13) 0.0028(11)
C132 0.0177(18) 0.0418(19) 0.0321(18) 0.0090(15) 0.0007(14) 0.0048(14)
C133 0.017(2) 0.058(3) 0.055(3) 0.0133(19) -0.0078(19) 0.0044(15)
C134 0.0162(19) 0.068(3) 0.068(3) 0.009(2) 0.0105(19) -0.0016(18)
C135 0.028(2) 0.059(3) 0.048(2) 0.0192(19) 0.0088(18) -0.0063(18)
C136 0.0237(18) 0.0327(16) 0.0270(17) 0.0122(13) 0.0033(13) -0.0036(13)
C137 0.0135(16) 0.0320(16) 0.0228(16) -0.0027(12) -0.0010(13) -0.0011(11)
C138 0.0170(17) 0.0417(17) 0.0151(14) -0.0005(12) 0.0026(12) 0.0070(13)
C139 0.0125(15) 0.0399(17) 0.0171(14) -0.0020(12) 0.0037(12) 0.0016(12)
C140 0.0190(16) 0.0367(17) 0.0244(16) -0.0046(13) 0.0078(13) -0.0074(13)
C141 0.0219(17) 0.0309(16) 0.0222(15) -0.0041(12) 0.0071(13) -0.0019(13)
C142 0.053(2) 0.0378(18) 0.0332(17) -0.0015(14) 0.0251(16) 0.0024(16)
C143 0.096(4) 0.0342(19) 0.048(2) -0.0119(17) 0.038(2) -0.011(2)
Fe2 0.0120(2) 0.0346(2) 0.01240(19) -0.00312(16) 0.00308(16) 0.00270(16)
P201 0.0150(4) 0.0296(4) 0.0196(4) 0.0088(3) 0.0053(3) 0.0052(3)
P202 0.0139(4) 0.0203(3) 0.0161(3) 0.0025(3) 0.0019(3) 0.0007(3)
C201 0.0229(17) 0.0468(19) 0.0190(14) -0.0115(13) 0.0056(12) -0.0019(14)
C202 0.0152(16) 0.061(2) 0.0136(14) -0.0097(14) 0.0016(12) 0.0101(15)
C203 0.0173(18) 0.087(3) 0.0166(16) -0.0153(16) -0.0026(13) 0.0155(17)
C204 0.0145(17) 0.071(3) 0.0227(17) -0.0255(16) 0.0042(13) -0.0019(15)
C205 0.0162(16) 0.052(2) 0.0311(17) -0.0290(16) 0.0069(13) -0.0060(14)
C206 0.0240(18) 0.0410(18) 0.0356(19) -0.0122(14) 0.0117(14) -0.0003(14)
C207 0.033(2) 0.069(3) 0.0166(15) 0.0029(15) 0.0112(14) 0.0197(18)
C208 0.033(2) 0.109(4) 0.0171(16) -0.004(2) -0.0041(14) 0.028(2)
C209 0.0151(18) 0.093(3) 0.045(2) -0.036(2) 0.0041(16) -0.0076(19)
C210 0.037(2) 0.050(2) 0.059(3) -0.033(2) 0.0201(19) -0.0165(18)
C211 0.0225(17) 0.0153(13) 0.0311(17) 0.0008(11) -0.0002(13) 0.0011(11)
C212 0.0169(16) 0.0203(13) 0.0160(13) 0.0023(11) -0.0006(11) 0.0013(10)
C213 0.0239(17) 0.0198(14) 0.0223(15) 0.0006(11) 0.0007(12) -0.0022(11)
C214 0.0244(17) 0.0239(14) 0.0283(16) 0.0038(12) 0.0015(13) -0.0039(12)
C215 0.038(2) 0.0314(18) 0.041(2) 0.0133(15) -0.0006(17) -0.0160(16)
C216 0.047(2) 0.0192(15) 0.050(2) 0.0124(15) 0.0017(18) -0.0078(15)
C217 0.040(2) 0.0230(16) 0.048(2) 0.0071(15) 0.0078(18) 0.0056(15)
C218 0.032(2) 0.0250(15) 0.0353(18) 0.0017(13) 0.0064(15) 0.0033(14)
C219 0.0159(16) 0.0176(13) 0.0314(18) 0.0041(11) 0.0050(13) 0.0021(10)
C220 0.0202(18) 0.0321(16) 0.0313(17) 0.0088(14) 0.0006(14) 0.0047(13)
C221 0.018(2) 0.040(2) 0.050(2) 0.0029(16) -0.0013(17) 0.0032(14)
C222 0.0208(19) 0.0378(19) 0.058(3) 0.0058(17) 0.0151(17) -0.0027(14)
C223 0.034(2) 0.0338(17) 0.041(2) 0.0080(15) 0.0222(17) -0.0029(15)
C224 0.0226(18) 0.0257(14) 0.0311(18) 0.0046(13) 0.0054(14) 0.0016(12)
C225 0.0227(17) 0.0251(14) 0.0211(14) 0.0078(11) 0.0061(12) 0.0060(11)
C226 0.0213(17) 0.0414(18) 0.0193(15) 0.0027(13) -0.0005(12) 0.0117(14)
C227 0.0200(18) 0.045(2) 0.0331(18) 0.0025(15) 0.0030(14) 0.0040(14)
C228 0.0246(19) 0.0321(17) 0.053(2) 0.0020(15) 0.0114(16) 0.0129(13)
C229 0.032(2) 0.0214(15) 0.066(3) -0.0037(15) 0.0119(18) 0.0060(13)
C230 0.0222(17) 0.0217(14) 0.061(2) 0.0020(14) 0.0080(16) 0.0002(12)
C231 0.0244(17) 0.0409(18) 0.0314(17) 0.0175(14) 0.0120(13) 0.0110(14)
C232 0.0279(19) 0.0365(18) 0.052(2) 0.0252(16) 0.0167(16) 0.0114(14)
C233 0.033(2) 0.057(2) 0.062(3) 0.032(2) 0.0280(19) 0.0130(18)
C234 0.052(3) 0.058(3) 0.053(2) 0.034(2) 0.030(2) 0.013(2)
C235 0.051(3) 0.069(3) 0.051(2) 0.037(2) 0.018(2) 0.019(2)
C236 0.032(2) 0.063(3) 0.042(2) 0.0276(19) 0.0122(16) 0.0180(18)
C237 0.0185(16) 0.0298(15) 0.0134(14) -0.0053(11) 0.0026(12) -0.0021(12)
C238 0.0188(17) 0.0352(16) 0.0241(16) -0.0040(13) 0.0011(13) -0.0034(13)
C239 0.0180(16) 0.0356(17) 0.0219(15) -0.0041(13) 0.0056(13) -0.0006(13)
C240 0.0247(18) 0.0355(17) 0.0222(16) -0.0063(13) 0.0093(13) -0.0023(14)
C241 0.0225(17) 0.0311(16) 0.0174(14) -0.0020(12) 0.0053(12) -0.0019(12)
C242 0.041(2) 0.0381(17) 0.0271(15) 0.0000(13) 0.0132(14) -0.0001(15)
C243 0.076(3) 0.038(2) 0.044(2) -0.0039(16) 0.023(2) -0.016(2)
P3 0.0361(5) 0.0273(4) 0.0281(5) -0.0029(3) 0.0015(4) -0.0019(3)
F31 0.0381(13) 0.0291(10) 0.0495(14) -0.0023(9) -0.0032(10) 0.0000(9)
F32 0.104(3) 0.075(2) 0.209(5) 0.086(3) -0.107(3) -0.031(2)
F33 0.0402(18) 0.215(5) 0.081(2) -0.083(3) 0.0033(16) 0.021(2)
F34 0.0410(16) 0.0641(17) 0.0701(19) -0.0225(15) -0.0041(13) -0.0084(13)
F35 0.0298(16) 0.0440(15) 0.278(6) 0.066(2) 0.031(2) 0.0057(12)
F36 0.100(3) 0.279(7) 0.070(2) -0.109(3) 0.050(2) -0.100(4)
P4 0.0284(5) 0.0290(4) 0.0234(4) -0.0054(3) 0.0010(3) 0.0011(3)
F41 0.0344(12) 0.0264(10) 0.0433(12) -0.0023(9) 0.0009(10) -0.0085(8)
F42 0.079(2) 0.0682(18) 0.0541(15) 0.0251(13) -0.0032(14) 0.0238(15)
F43 0.0468(16) 0.0813(18) 0.0474(14) -0.0359(13) 0.0022(11) 0.0218(13)
F44 0.0237(13) 0.0820(19) 0.0626(17) -0.0322(15) -0.0057(11) -0.0029(12)
F45 0.0372(13) 0.0483(13) 0.0552(14) 0.0196(11) 0.0070(10) -0.0127(10)
F46 0.0314(12) 0.0691(15) 0.0378(12) -0.0224(11) -0.0020(9) 0.0091(10)

loop_
_atom_type_symbol
_atom_type_description
_atom_type_scat_dispersion_real
_atom_type_scat_dispersion_imag
_atom_type_scat_source
C C 0.0033 0.0016 'International Tables Vol C Tables 4.2.6.8 and 6.1.1.4'
H H 0 0 'International Tables Vol C Tables 4.2.6.8 and 6.1.1.4'
F F 0.0171 0.0103 'International Tables Vol C Tables 4.2.6.8 and 6.1.1.4'
P P 0.1023 0.0942 'International Tables Vol C Tables 4.2.6.8 and 6.1.1.4'
Fe Fe 0.3463 0.8444 'International Tables Vol C Tables 4.2.6.8 and 6.1.1.4'

loop_
_geom_angle_atom_site_label_1
_geom_angle_atom_site_label_2
_geom_angle_atom_site_label_3
_geom_angle
C137 Fe1 C104 96.20(14)
C137 Fe1 C101 116.71(15)
C104 Fe1 C101 65.69(15)
C137 Fe1 C105 88.39(15)
C104 Fe1 C105 39.40(14)
C101 Fe1 C105 38.59(16)
C137 Fe1 C102 153.68(15)
C104 Fe1 C102 65.88(14)
C101 Fe1 C102 39.38(14)
C105 Fe1 C102 65.46(15)
C137 Fe1 C103 133.78(14)
C104 Fe1 C103 39.54(13)
C101 Fe1 C103 64.89(14)
C105 Fe1 C103 65.29(14)
C102 Fe1 C103 38.27(14)
C137 Fe1 P102 86.56(11)
C104 Fe1 P102 107.94(10)
C101 Fe1 P102 155.92(10)
C105 Fe1 P102 146.01(11)
C102 Fe1 P102 116.55(11)
C103 Fe1 P102 95.04(10)
C137 Fe1 P101 87.94(10)
C104 Fe1 P101 166.93(10)
C101 Fe1 P101 101.38(11)
C105 Fe1 P101 128.77(11)
C102 Fe1 P101 105.72(11)
C103 Fe1 P101 138.26(11)
P102 Fe1 P101 84.63(3)
C119 P101 C113 102.42(15)
C119 P101 C111 103.02(17)
C113 P101 C111 104.11(16)
C119 P101 Fe1 121.15(13)
C113 P101 Fe1 115.54(12)
C111 P101 Fe1 108.72(10)
C125 P102 C131 102.69(15)
C125 P102 C112 106.91(14)
C131 P102 C112 101.40(15)
C125 P102 Fe1 117.49(11)
C131 P102 Fe1 121.90(11)
C112 P102 Fe1 104.57(10)
C105 C101 C102 109.0(3)
C105 C101 C106 127.6(4)
C102 C101 C106 122.5(3)
C105 C101 Fe1 70.9(2)
C102 C101 Fe1 71.8(2)
C106 C101 Fe1 132.2(3)
C103 C102 C101 107.1(3)
C103 C102 C107 128.9(3)
C101 C102 C107 122.9(3)
C103 C102 Fe1 71.24(19)
C101 C102 Fe1 68.84(18)
C107 C102 Fe1 134.2(3)
C102 C103 C104 108.3(3)
C102 C103 C108 127.5(3)
C104 C103 C108 123.6(3)
C102 C103 Fe1 70.49(19)
C104 C103 Fe1 68.31(18)
C108 C103 Fe1 133.8(2)
C105 C104 C103 107.0(3)
C105 C104 C109 127.3(3)
C103 C104 C109 125.5(3)
C105 C104 Fe1 70.5(2)
C103 C104 Fe1 72.1(2)
C109 C104 Fe1 126.7(2)
C101 C105 C104 108.5(3)
C101 C105 C110 125.8(4)
C104 C105 C110 125.5(4)
C101 C105 Fe1 70.5(2)
C104 C105 Fe1 70.1(2)
C110 C105 Fe1 128.7(3)
C101 C106 H10A 109.5
C101 C106 H10B 109.5
H10A C106 H10B 109.5
C101 C106 H10C 109.5
H10A C106 H10C 109.5
H10B C106 H10C 109.5
C102 C107 H10D 109.5
C102 C107 H10E 109.5
H10D C107 H10E 109.5
C102 C107 H10F 109.5
H10D C107 H10F 109.5
H10E C107 H10F 109.5
C103 C108 H10G 109.5
C103 C108 H10H 109.5
H10G C108 H10H 109.5
C103 C108 H10I 109.5
H10G C108 H10I 109.5
H10H C108 H10I 109.5
C104 C109 H10J 109.5
C104 C109 H10K 109.5
H10J C109 H10K 109.5
C104 C109 H10L 109.5
H10J C109 H10L 109.5
H10K C109 H10L 109.5
C105 C110 H11A 109.5
C105 C110 H11B 109.5
H11A C110 H11B 109.5
C105 C110 H11C 109.5
H11A C110 H11C 109.5
H11B C110 H11C 109.5
C112 C111 P101 110.1(2)
C112 C111 H11D 109.6
P101 C111 H11D 109.6
C112 C111 H11E 109.6
P101 C111 H11E 109.6
H11D C111 H11E 108.1
C111 C112 P102 105.7(2)
C111 C112 H11F 110.6
P102 C112 H11F 110.6
C111 C112 H11G 110.6
P102 C112 H11G 110.6
H11F C112 H11G 108.7
C118 C113 C114 118.6(3)
C118 C113 P101 120.6(3)
C114 C113 P101 120.9(3)
C115 C114 C113 120.3(3)
C115 C114 H114 119.9
C113 C114 H114 119.9
C114 C115 C116 119.9(4)
C114 C115 H115 120.1
C116 C115 H115 120.1
C117 C116 C115 121.7(4)
C117 C116 H116 119.2
C115 C116 H116 119.2
C116 C117 C118 118.2(4)
C116 C117 H117 120.9
C118 C117 H117 120.9
C113 C118 C117 121.2(4)
C113 C118 H118 119.4
C117 C118 H118 119.4
C124 C119 C120 117.4(3)
C124 C119 P101 121.3(3)
C120 C119 P101 121.2(3)
C121 C120 C119 120.1(4)
C121 C120 H120 120
C119 C120 H120 120
C122 C121 C120 121.2(4)
C122 C121 H121 119.4
C120 C121 H121 119.4
C123 C122 C121 119.1(4)
C123 C122 H122 120.5
C121 C122 H122 120.5
C122 C123 C124 120.7(4)
C122 C123 H123 119.7
C124 C123 H123 119.7
C123 C124 C119 121.5(4)
C123 C124 H124 119.3
C119 C124 H124 119.3
C126 C125 C130 118.4(3)
C126 C125 P102 122.2(3)
C130 C125 P102 119.3(2)
C125 C126 C127 122.1(3)
C125 C126 H126 119
C127 C126 H126 119
C126 C127 C128 119.8(4)
C126 C127 H127 120.1
C128 C127 H127 120.1
C127 C128 C129 119.8(3)
C127 C128 H128 120.1
C129 C128 H128 120.1
C130 C129 C128 120.0(3)
C130 C129 H129 120
C128 C129 H129 120
C129 C130 C125 119.9(3)
C129 C130 H130 120
C125 C130 H130 120
C136 C131 C132 118.4(3)
C136 C131 P102 121.1(3)
C132 C131 P102 120.3(3)
C131 C132 C133 120.7(4)
C131 C132 H132 119.7
C133 C132 H132 119.7
C134 C133 C132 119.9(4)
C134 C133 H133 120.1
C132 C133 H133 120.1
C133 C134 C135 120.2(4)
C133 C134 H134 119.9
C135 C134 H134 119.9
C136 C135 C134 118.8(4)
C136 C135 H135 120.6
C134 C135 H135 120.6
C131 C136 C135 122.1(4)
C131 C136 H136 119
C135 C136 H136 119
C138 C137 Fe1 177.7(3)
C137 C138 C139 176.9(4)
C140 C139 C138 120.9(3)
C140 C139 C141 119.3(3)
C138 C139 C141 119.8(3)
C240 C140 C139 121.0(3)
C240 C140 H140 119.5
C139 C140 H140 119.5
C142 C141 C241 118.4(3)
C142 C141 C139 121.5(3)
C241 C141 C139 119.9(3)
C143 C142 C141 121.0(3)
C143 C142 H142 119.5
C141 C142 H142 119.5
C142 C143 C243 120.0(3)
C142 C143 H143 120
C243 C143 H143 120
C237 Fe2 C204 87.73(14)
C237 Fe2 C203 116.42(16)
C204 Fe2 C203 38.89(18)
C237 Fe2 C202 152.59(15)
C204 Fe2 C202 64.95(14)
C203 Fe2 C202 39.11(13)
C237 Fe2 C205 96.01(14)
C204 Fe2 C205 39.64(15)
C203 Fe2 C205 65.87(17)
C202 Fe2 C205 64.85(15)
C237 Fe2 C201 133.04(14)
C204 Fe2 C201 64.59(14)
C203 Fe2 C201 64.29(14)
C202 Fe2 C201 37.46(15)
C205 Fe2 C201 38.65(13)
C237 Fe2 P202 86.76(11)
C204 Fe2 P202 145.26(13)
C203 Fe2 P202 155.83(11)
C202 Fe2 P202 116.73(9)
C205 Fe2 P202 107.10(11)
C201 Fe2 P202 95.38(10)
C237 Fe2 P201 88.37(10)
C204 Fe2 P201 129.95(13)
C203 Fe2 P201 102.27(13)
C202 Fe2 P201 106.96(12)
C205 Fe2 P201 168.10(11)
C201 Fe2 P201 138.57(10)
P202 Fe2 P201 84.14(3)
C225 P201 C231 102.72(15)
C225 P201 C211 104.38(16)
C231 P201 C211 105.10(17)
C225 P201 Fe2 116.46(11)
C231 P201 Fe2 118.22(13)
C211 P201 Fe2 108.58(10)
C213 P202 C212 106.14(14)
C213 P202 C219 103.64(15)
C212 P202 C219 100.62(15)
C213 P202 Fe2 115.55(11)
C212 P202 Fe2 105.85(10)
C219 P202 Fe2 123.02(12)
C202 C201 C205 109.6(3)
C202 C201 C206 126.3(3)
C205 C201 C206 123.5(3)
C202 C201 Fe2 70.21(19)
C205 C201 Fe2 69.70(18)
C206 C201 Fe2 133.7(3)
C201 C202 C203 108.6(3)
C201 C202 C207 127.7(3)
C203 C202 C207 122.3(4)
C201 C202 Fe2 72.33(19)
C203 C202 Fe2 69.60(19)
C207 C202 Fe2 134.3(3)
C204 C203 C202 107.4(4)
C204 C203 C208 125.5(4)
C202 C203 C208 125.8(4)
C204 C203 Fe2 70.3(2)
C202 C203 Fe2 71.3(2)
C208 C203 Fe2 133.6(3)
C203 C204 C205 108.7(3)
C203 C204 C209 126.3(4)
C205 C204 C209 124.5(4)
C203 C204 Fe2 70.8(2)
C205 C204 Fe2 71.3(2)
C209 C204 Fe2 129.8(3)
C201 C205 C204 105.7(4)
C201 C205 C210 128.5(4)
C204 C205 C210 125.7(4)
C201 C205 Fe2 71.7(2)
C204 C205 Fe2 69.0(2)
C210 C205 Fe2 126.6(3)
C201 C206 H20A 109.5
C201 C206 H20B 109.5
H20A C206 H20B 109.5
C201 C206 H20C 109.5
H20A C206 H20C 109.5
H20B C206 H20C 109.5
C202 C207 H20D 109.5
C202 C207 H20E 109.5
H20D C207 H20E 109.5
C202 C207 H20F 109.5
H20D C207 H20F 109.5
H20E C207 H20F 109.5
C203 C208 H20G 109.5
C203 C208 H20H 109.5
H20G C208 H20H 109.5
C203 C208 H20I 109.5
H20G C208 H20I 109.5
H20H C208 H20I 109.5
C204 C209 H20J 109.5
C204 C209 H20K 109.5
H20J C209 H20K 109.5
C204 C209 H20L 109.5
H20J C209 H20L 109.5
H20K C209 H20L 109.5
C205 C210 H21A 109.5
C205 C210 H21B 109.5
H21A C210 H21B 109.5
C205 C210 H21C 109.5
H21A C210 H21C 109.5
H21B C210 H21C 109.5
C212 C211 P201 110.4(2)
C212 C211 H21D 109.6
P201 C211 H21D 109.6
C212 C211 H21E 109.6
P201 C211 H21E 109.6
H21D C211 H21E 108.1
C211 C212 P202 105.9(2)
C211 C212 H21F 110.6
P202 C212 H21F 110.6
C211 C212 H21G 110.6
P202 C212 H21G 110.6
H21F C212 H21G 108.7
C214 C213 C218 119.3(3)
C214 C213 P202 121.2(3)
C218 C213 P202 119.5(3)
C213 C214 C215 120.1(3)
C213 C214 H214 119.9
C215 C214 H214 119.9
C216 C215 C214 120.0(4)
C216 C215 H215 120
C214 C215 H215 120
C215 C216 C217 120.7(3)
C215 C216 H216 119.7
C217 C216 H216 119.7
C216 C217 C218 120.0(4)
C216 C217 H217 120
C218 C217 H217 120
C217 C218 C213 120.0(3)
C217 C218 H218 120
C213 C218 H218 120
C224 C219 C220 119.2(3)
C224 C219 P202 120.6(3)
C220 C219 P202 120.0(3)
C221 C220 C219 120.0(3)
C221 C220 H220 120
C219 C220 H220 120
C220 C221 C222 120.0(4)
C220 C221 H221 120
C222 C221 H221 120
C223 C222 C221 120.1(4)
C223 C222 H222 119.9
C221 C222 H222 119.9
C222 C223 C224 120.5(3)
C222 C223 H223 119.8
C224 C223 H223 119.8
C219 C224 C223 120.1(4)
C219 C224 H224 120
C223 C224 H224 120
C230 C225 C226 118.9(3)
C230 C225 P201 119.5(3)
C226 C225 P201 121.5(3)
C225 C226 C227 121.1(3)
C225 C226 H226 119.5
C227 C226 H226 119.5
C228 C227 C226 119.2(4)
C228 C227 H227 120.4
C226 C227 H227 120.4
C227 C228 C229 120.4(3)
C227 C228 H228 119.8
C229 C228 H228 119.8
C230 C229 C228 119.7(3)
C230 C229 H229 120.1
C228 C229 H229 120.1
C225 C230 C229 120.7(4)
C225 C230 H230 119.7
C229 C230 H230 119.7
C232 C231 C236 119.7(3)
C232 C231 P201 121.3(3)
C236 C231 P201 118.5(3)
C231 C232 C233 121.4(4)
C231 C232 H232 119.3
C233 C232 H232 119.3
C234 C233 C232 119.1(4)
C234 C233 H233 120.4
C232 C233 H233 120.4
C233 C234 C235 120.1(3)
C233 C234 H234 120
C235 C234 H234 120
C236 C235 C234 119.9(4)
C236 C235 H235 120.1
C234 C235 H235 120.1
C235 C236 C231 119.9(4)
C235 C236 H236 120.1
C231 C236 H236 120.1
C238 C237 Fe2 176.0(3)
C237 C238 C239 177.9(4)
C240 C239 C238 121.0(3)
C240 C239 C241 119.6(3)
C238 C239 C241 119.4(3)
C140 C240 C239 121.0(3)
C140 C240 H240 119.5
C239 C240 H240 119.5
C242 C241 C141 119.7(3)
C242 C241 C239 121.1(3)
C141 C241 C239 119.2(3)
C243 C242 C241 120.7(3)
C243 C242 H242 119.6
C241 C242 H242 119.6
C242 C243 C143 120.1(4)
C242 C243 H243 120
C143 C243 H243 120
F35 P3 F36 90.6(3)
F35 P3 F32 175.1(3)
F36 P3 F32 94.3(4)
F35 P3 F33 89.7(3)
F36 P3 F33 179.3(3)
F32 P3 F33 85.4(3)
F35 P3 F31 90.41(17)
F36 P3 F31 88.86(18)
F32 P3 F31 90.06(15)
F33 P3 F31 91.75(17)
F35 P3 F34 89.37(18)
F36 P3 F34 91.95(19)
F32 P3 F34 90.08(18)
F33 P3 F34 87.44(19)
F31 P3 F34 179.16(16)
F43 P4 F42 91.85(17)
F43 P4 F44 91.14(15)
F42 P4 F44 89.95(19)
F43 P4 F46 177.32(16)
F42 P4 F46 90.38(16)
F44 P4 F46 90.34(14)
F43 P4 F41 89.43(14)
F42 P4 F41 90.47(16)
F44 P4 F41 179.28(15)
F46 P4 F41 89.07(13)
F43 P4 F45 89.20(16)
F42 P4 F45 178.00(17)
F44 P4 F45 91.73(16)
F46 P4 F45 88.53(15)
F41 P4 F45 87.85(12)

loop_
_geom_bond_atom_site_label_1
_geom_bond_atom_site_label_2
_geom_bond_distance
Fe1 C137 1.845(3)
Fe1 C104 2.120(3)
Fe1 C101 2.122(3)
Fe1 C105 2.126(4)
Fe1 C102 2.161(3)
Fe1 C103 2.171(3)
Fe1 P102 2.2436(9)
Fe1 P101 2.2507(10)
P101 C119 1.824(3)
P101 C113 1.829(3)
P101 C111 1.844(3)
P102 C125 1.813(3)
P102 C131 1.824(4)
P102 C112 1.840(3)
C101 C105 1.404(6)
C101 C102 1.444(5)
C101 C106 1.514(5)
C102 C103 1.420(5)
C102 C107 1.497(5)
C103 C104 1.452(5)
C103 C108 1.501(5)
C104 C105 1.431(5)
C104 C109 1.488(5)
C105 C110 1.498(6)
C106 H10A 0.98
C106 H10B 0.98
C106 H10C 0.98
C107 H10D 0.98
C107 H10E 0.98
C107 H10F 0.98
C108 H10G 0.98
C108 H10H 0.98
C108 H10I 0.98
C109 H10J 0.98
C109 H10K 0.98
C109 H10L 0.98
C110 H11A 0.98
C110 H11B 0.98
C110 H11C 0.98
C111 C112 1.536(4)
C111 H11D 0.99
C111 H11E 0.99
C112 H11F 0.99
C112 H11G 0.99
C113 C118 1.398(5)
C113 C114 1.398(5)
C114 C115 1.385(5)
C114 H114 0.95
C115 C116 1.389(6)
C115 H115 0.95
C116 C117 1.367(6)
C116 H116 0.95
C117 C118 1.410(6)
C117 H117 0.95
C118 H118 0.95
C119 C124 1.395(5)
C119 C120 1.409(5)
C120 C121 1.389(6)
C120 H120 0.95
C121 C122 1.384(7)
C121 H121 0.95
C122 C123 1.364(6)
C122 H122 0.95
C123 C124 1.386(5)
C123 H123 0.95
C124 H124 0.95
C125 C126 1.378(5)
C125 C130 1.422(5)
C126 C127 1.381(5)
C126 H126 0.95
C127 C128 1.386(6)
C127 H127 0.95
C128 C129 1.407(5)
C128 H128 0.95
C129 C130 1.389(5)
C129 H129 0.95
C130 H130 0.95
C131 C136 1.380(5)
C131 C132 1.394(5)
C132 C133 1.395(6)
C132 H132 0.95
C133 C134 1.378(7)
C133 H133 0.95
C134 C135 1.401(7)
C134 H134 0.95
C135 C136 1.385(5)
C135 H135 0.95
C136 H136 0.95
C137 C138 1.224(5)
C138 C139 1.419(4)
C139 C140 1.401(5)
C139 C141 1.430(5)
C140 C240 1.396(4)
C140 H140 0.95
C141 C142 1.387(5)
C141 C241 1.424(4)
C142 C143 1.370(6)
C142 H142 0.95
C143 C243 1.411(6)
C143 H143 0.95
Fe2 C237 1.850(3)
Fe2 C204 2.124(4)
Fe2 C203 2.131(4)
Fe2 C202 2.153(3)
Fe2 C205 2.155(3)
Fe2 C201 2.181(3)
Fe2 P202 2.2325(9)
Fe2 P201 2.2501(10)
P201 C225 1.822(3)
P201 C231 1.840(3)
P201 C211 1.866(3)
P202 C213 1.822(3)
P202 C212 1.825(3)
P202 C219 1.827(3)
C201 C202 1.392(6)
C201 C205 1.435(5)
C201 C206 1.510(5)
C202 C203 1.434(5)
C202 C207 1.502(5)
C203 C204 1.416(6)
C203 C208 1.490(6)
C204 C205 1.451(6)
C204 C209 1.508(5)
C205 C210 1.472(6)
C206 H20A 0.98
C206 H20B 0.98
C206 H20C 0.98
C207 H20D 0.98
C207 H20E 0.98
C207 H20F 0.98
C208 H20G 0.98
C208 H20H 0.98
C208 H20I 0.98
C209 H20J 0.98
C209 H20K 0.98
C209 H20L 0.98
C210 H21A 0.98
C210 H21B 0.98
C210 H21C 0.98
C211 C212 1.525(4)
C211 H21D 0.99
C211 H21E 0.99
C212 H21F 0.99
C212 H21G 0.99
C213 C214 1.378(5)
C213 C218 1.414(5)
C214 C215 1.410(5)
C214 H214 0.95
C215 C216 1.369(6)
C215 H215 0.95
C216 C217 1.385(6)
C216 H216 0.95
C217 C218 1.387(5)
C217 H217 0.95
C218 H218 0.95
C219 C224 1.388(5)
C219 C220 1.412(5)
C220 C221 1.382(5)
C220 H220 0.95
C221 C222 1.395(6)
C221 H221 0.95
C222 C223 1.375(6)
C222 H222 0.95
C223 C224 1.394(5)
C223 H223 0.95
C224 H224 0.95
C225 C230 1.380(5)
C225 C226 1.389(5)
C226 C227 1.398(5)
C226 H226 0.95
C227 C228 1.371(5)
C227 H227 0.95
C228 C229 1.397(6)
C228 H228 0.95
C229 C230 1.388(5)
C229 H229 0.95
C230 H230 0.95
C231 C232 1.381(5)
C231 C236 1.396(5)
C232 C233 1.390(5)
C232 H232 0.95
C233 C234 1.388(6)
C233 H233 0.95
C234 C235 1.408(6)
C234 H234 0.95
C235 C236 1.387(5)
C235 H235 0.95
C236 H236 0.95
C237 C238 1.223(5)
C238 C239 1.413(5)
C239 C240 1.399(5)
C239 C241 1.436(5)
C240 H240 0.95
C241 C242 1.390(5)
C242 C243 1.356(5)
C242 H242 0.95
C243 H243 0.95
P3 F35 1.548(3)
P3 F36 1.554(3)
P3 F32 1.567(3)
P3 F33 1.572(3)
P3 F31 1.591(3)
P3 F34 1.597(3)
P4 F43 1.582(2)
P4 F42 1.592(3)
P4 F44 1.599(3)
P4 F46 1.599(2)
P4 F41 1.604(2)
P4 F45 1.609(2)

loop_
_geom_torsion_atom_site_label_1
_geom_torsion_atom_site_label_2
_geom_torsion_atom_site_label_3
_geom_torsion_atom_site_label_4
_geom_torsion
C137 Fe1 P101 C119 -163.77(19)
C104 Fe1 P101 C119 -54.9(5)
C101 Fe1 P101 C119 -46.93(18)
C105 Fe1 P101 C119 -77.5(2)
C102 Fe1 P101 C119 -6.60(18)
C103 Fe1 P101 C119 17.9(2)
P102 Fe1 P101 C119 109.49(15)
C137 Fe1 P101 C113 -39.21(16)
C104 Fe1 P101 C113 69.6(5)
C101 Fe1 P101 C113 77.64(16)
C105 Fe1 P101 C113 47.06(19)
C102 Fe1 P101 C113 117.96(16)
C103 Fe1 P101 C113 142.51(18)
P102 Fe1 P101 C113 -125.95(12)
C137 Fe1 P101 C111 77.36(16)
C104 Fe1 P101 C111 -173.8(4)
C101 Fe1 P101 C111 -165.80(15)
C105 Fe1 P101 C111 163.63(18)
C102 Fe1 P101 C111 -125.48(16)
C103 Fe1 P101 C111 -100.93(19)
P102 Fe1 P101 C111 -9.38(12)
C137 Fe1 P102 C125 62.82(16)
C104 Fe1 P102 C125 -32.59(16)
C101 Fe1 P102 C125 -103.0(3)
C105 Fe1 P102 C125 -19.2(2)
C102 Fe1 P102 C125 -104.03(17)
C103 Fe1 P102 C125 -70.86(16)
P101 Fe1 P102 C125 151.06(13)
C137 Fe1 P102 C131 -169.20(16)
C104 Fe1 P102 C131 95.39(16)
C101 Fe1 P102 C131 25.0(3)
C105 Fe1 P102 C131 108.8(2)
C102 Fe1 P102 C131 23.95(17)
C103 Fe1 P102 C131 57.13(16)
P101 Fe1 P102 C131 -80.95(13)
C137 Fe1 P102 C112 -55.48(14)
C104 Fe1 P102 C112 -150.88(15)
C101 Fe1 P102 C112 138.7(3)
C105 Fe1 P102 C112 -137.5(2)
C102 Fe1 P102 C112 137.68(16)
C103 Fe1 P102 C112 170.85(15)
P101 Fe1 P102 C112 32.77(11)
C137 Fe1 C101 C105 -47.1(3)
C104 Fe1 C101 C105 37.5(2)
C102 Fe1 C101 C105 118.5(3)
C103 Fe1 C101 C105 81.2(2)
P102 Fe1 C101 C105 117.0(3)
P101 Fe1 C101 C105 -140.5(2)
C137 Fe1 C101 C102 -165.6(2)
C104 Fe1 C101 C102 -81.0(2)
C105 Fe1 C101 C102 -118.5(3)
C103 Fe1 C101 C102 -37.3(2)
P102 Fe1 C101 C102 -1.5(4)
P101 Fe1 C101 C102 101.0(2)
C137 Fe1 C101 C106 76.7(4)
C104 Fe1 C101 C106 161.3(4)
C105 Fe1 C101 C106 123.8(5)
C102 Fe1 C101 C106 -117.7(5)
C103 Fe1 C101 C106 -155.0(4)
P102 Fe1 C101 C106 -119.2(3)
P101 Fe1 C101 C106 -16.7(4)
C105 C101 C102 C103 -0.1(4)
C106 C101 C102 C103 -169.7(3)
Fe1 C101 C102 C103 61.3(2)
C105 C101 C102 C107 168.8(3)
C106 C101 C102 C107 -0.8(5)
Fe1 C101 C102 C107 -129.8(4)
C105 C101 C102 Fe1 -61.4(2)
C106 C101 C102 Fe1 129.0(4)
C137 Fe1 C102 C103 -87.5(4)
C104 Fe1 C102 C103 -37.2(2)
C101 Fe1 C102 C103 -117.7(3)
C105 Fe1 C102 C103 -80.6(2)
P102 Fe1 C102 C103 61.7(2)
P101 Fe1 C102 C103 153.48(19)
C137 Fe1 C102 C101 30.1(4)
C104 Fe1 C102 C101 80.5(2)
C105 Fe1 C102 C101 37.1(2)
C103 Fe1 C102 C101 117.7(3)
P102 Fe1 C102 C101 179.3(2)
P101 Fe1 C102 C101 -88.9(2)
C137 Fe1 C102 C107 145.9(4)
C104 Fe1 C102 C107 -163.7(4)
C101 Fe1 C102 C107 115.8(4)
C105 Fe1 C102 C107 152.9(4)
C103 Fe1 C102 C107 -126.5(5)
P102 Fe1 C102 C107 -64.9(4)
P101 Fe1 C102 C107 26.9(4)
C101 C102 C103 C104 -1.8(4)
C107 C102 C103 C104 -169.8(4)
Fe1 C102 C103 C104 58.0(2)
C101 C102 C103 C108 169.4(3)
C107 C102 C103 C108 1.5(6)
Fe1 C102 C103 C108 -130.8(4)
C101 C102 C103 Fe1 -59.8(2)
C107 C102 C103 Fe1 132.2(4)
C137 Fe1 C103 C102 142.2(2)
C104 Fe1 C103 C102 119.9(3)
C101 Fe1 C103 C102 38.4(2)
C105 Fe1 C103 C102 81.1(2)
P102 Fe1 C103 C102 -127.8(2)
P101 Fe1 C103 C102 -40.2(3)
C137 Fe1 C103 C104 22.2(3)
C101 Fe1 C103 C104 -81.6(2)
C105 Fe1 C103 C104 -38.8(2)
C102 Fe1 C103 C104 -119.9(3)
P102 Fe1 C103 C104 112.3(2)
P101 Fe1 C103 C104 -160.16(17)
C137 Fe1 C103 C108 -94.1(4)
C104 Fe1 C103 C108 -116.3(5)
C101 Fe1 C103 C108 162.1(4)
C105 Fe1 C103 C108 -155.2(4)
C102 Fe1 C103 C108 123.7(5)
P102 Fe1 C103 C108 -4.1(4)
P101 Fe1 C103 C108 83.5(4)
C102 C103 C104 C105 3.0(4)
C108 C103 C104 C105 -168.7(3)
Fe1 C103 C104 C105 62.3(2)
C102 C103 C104 C109 177.9(3)
C108 C103 C104 C109 6.3(5)
Fe1 C103 C104 C109 -122.8(3)
C102 C103 C104 Fe1 -59.3(2)
C108 C103 C104 Fe1 129.0(3)
C137 Fe1 C104 C105 79.8(2)
C101 Fe1 C104 C105 -36.7(2)
C102 Fe1 C104 C105 -80.1(2)
C103 Fe1 C104 C105 -116.1(3)
P102 Fe1 C104 C105 168.20(19)
P101 Fe1 C104 C105 -28.1(6)
C137 Fe1 C104 C103 -164.1(2)
C101 Fe1 C104 C103 79.4(2)
C105 Fe1 C104 C103 116.1(3)
C102 Fe1 C104 C103 36.0(2)
P102 Fe1 C104 C103 -75.7(2)
P101 Fe1 C104 C103 88.0(5)
C137 Fe1 C104 C109 -42.7(3)
C101 Fe1 C104 C109 -159.3(4)
C105 Fe1 C104 C109 -122.5(4)
C102 Fe1 C104 C109 157.3(4)
C103 Fe1 C104 C109 121.3(4)
P102 Fe1 C104 C109 45.6(3)
P101 Fe1 C104 C109 -150.7(3)
C102 C101 C105 C104 2.0(4)
C106 C101 C105 C104 170.9(3)
Fe1 C101 C105 C104 -60.0(2)
C102 C101 C105 C110 -173.7(3)
C106 C101 C105 C110 -4.8(6)
Fe1 C101 C105 C110 124.3(4)
C102 C101 C105 Fe1 62.0(2)
C106 C101 C105 Fe1 -129.1(4)
C103 C104 C105 C101 -3.0(4)
C109 C104 C105 C101 -177.8(3)
Fe1 C104 C105 C101 60.3(2)
C103 C104 C105 C110 172.7(3)
C109 C104 C105 C110 -2.1(6)
Fe1 C104 C105 C110 -123.9(4)
C103 C104 C105 Fe1 -63.4(2)
C109 C104 C105 Fe1 121.8(3)
C137 Fe1 C105 C101 139.1(2)
C104 Fe1 C105 C101 -119.1(3)
C102 Fe1 C105 C101 -37.8(2)
C103 Fe1 C105 C101 -80.1(2)
P102 Fe1 C105 C101 -139.44(19)
P101 Fe1 C105 C101 53.1(3)
C137 Fe1 C105 C104 -101.8(2)
C101 Fe1 C105 C104 119.1(3)
C102 Fe1 C105 C104 81.3(2)
C103 Fe1 C105 C104 39.0(2)
P102 Fe1 C105 C104 -20.4(3)
P101 Fe1 C105 C104 172.15(16)
C137 Fe1 C105 C110 18.3(4)
C104 Fe1 C105 C110 120.1(5)
C101 Fe1 C105 C110 -120.8(4)
C102 Fe1 C105 C110 -158.6(4)
C103 Fe1 C105 C110 159.1(4)
P102 Fe1 C105 C110 99.7(4)
P101 Fe1 C105 C110 -67.7(4)
C119 P101 C111 C112 -151.5(2)
C113 P101 C111 C112 101.9(2)
Fe1 P101 C111 C112 -21.8(3)
P101 C111 C112 P102 48.0(3)
C125 P102 C112 C111 -179.9(2)
C131 P102 C112 C111 72.9(2)
Fe1 P102 C112 C111 -54.6(2)
C119 P101 C113 C118 -74.2(3)
C111 P101 C113 C118 32.9(3)
Fe1 P101 C113 C118 152.0(3)
C119 P101 C113 C114 105.9(3)
C111 P101 C113 C114 -147.1(3)
Fe1 P101 C113 C114 -28.0(3)
C118 C113 C114 C115 1.2(5)
P101 C113 C114 C115 -178.9(3)
C113 C114 C115 C116 -1.6(6)
C114 C115 C116 C117 -1.2(7)
C115 C116 C117 C118 4.3(7)
C114 C113 C118 C117 2.0(6)
P101 C113 C118 C117 -177.9(3)
C116 C117 C118 C113 -4.7(7)
C113 P101 C119 C124 156.5(4)
C111 P101 C119 C124 48.6(4)
Fe1 P101 C119 C124 -73.1(4)
C113 P101 C119 C120 -29.2(4)
C111 P101 C119 C120 -137.1(4)
Fe1 P101 C119 C120 101.3(4)
C124 C119 C120 C121 -0.5(8)
P101 C119 C120 C121 -175.1(5)
C119 C120 C121 C122 -0.9(10)
C120 C121 C122 C123 3.4(10)
C121 C122 C123 C124 -4.5(9)
C122 C123 C124 C119 3.1(8)
C120 C119 C124 C123 -0.5(7)
P101 C119 C124 C123 174.0(4)
C131 P102 C125 C126 -29.3(3)
C112 P102 C125 C126 -135.6(3)
Fe1 P102 C125 C126 107.4(3)
C131 P102 C125 C130 151.1(3)
C112 P102 C125 C130 44.9(3)
Fe1 P102 C125 C130 -72.2(3)
C130 C125 C126 C127 -0.1(6)
P102 C125 C126 C127 -179.7(3)
C125 C126 C127 C128 0.0(6)
C126 C127 C128 C129 -0.7(7)
C127 C128 C129 C130 1.5(6)
C128 C129 C130 C125 -1.6(5)
C126 C125 C130 C129 0.9(5)
P102 C125 C130 C129 -179.6(3)
C125 P102 C131 C136 135.6(3)
C112 P102 C131 C136 -114.0(3)
Fe1 P102 C131 C136 1.3(3)
C125 P102 C131 C132 -49.9(3)
C112 P102 C131 C132 60.6(3)
Fe1 P102 C131 C132 175.9(2)
C136 C131 C132 C133 0.7(6)
P102 C131 C132 C133 -174.0(3)
C131 C132 C133 C134 -2.1(7)
C132 C133 C134 C135 2.3(7)
C133 C134 C135 C136 -1.1(7)
C132 C131 C136 C135 0.5(6)
P102 C131 C136 C135 175.2(3)
C134 C135 C136 C131 -0.3(7)
C138 C139 C140 C240 -179.0(3)
C141 C139 C140 C240 1.7(5)
C140 C139 C141 C142 175.7(3)
C138 C139 C141 C142 -3.5(5)
C140 C139 C141 C241 -0.5(5)
C138 C139 C141 C241 -179.8(3)
C241 C141 C142 C143 -2.7(6)
C139 C141 C142 C143 -179.0(4)
C141 C142 C143 C243 3.4(7)
C237 Fe2 P201 C225 40.96(16)
C204 Fe2 P201 C225 -44.71(18)
C203 Fe2 P201 C225 -75.74(16)
C202 Fe2 P201 C225 -115.93(15)
C205 Fe2 P201 C225 -70.9(5)
C201 Fe2 P201 C225 -140.63(19)
P202 Fe2 P201 C225 127.87(12)
C237 Fe2 P201 C231 164.08(18)
C204 Fe2 P201 C231 78.40(19)
C203 Fe2 P201 C231 47.37(18)
C202 Fe2 P201 C231 7.18(17)
C205 Fe2 P201 C231 52.2(5)
C201 Fe2 P201 C231 -17.5(2)
P202 Fe2 P201 C231 -109.02(14)
C237 Fe2 P201 C211 -76.42(16)
C204 Fe2 P201 C211 -162.10(18)
C203 Fe2 P201 C211 166.87(16)
C202 Fe2 P201 C211 126.68(15)
C205 Fe2 P201 C211 171.7(5)
C201 Fe2 P201 C211 101.99(19)
P202 Fe2 P201 C211 10.48(12)
C237 Fe2 P202 C213 -61.78(15)
C204 Fe2 P202 C213 19.5(2)
C203 Fe2 P202 C213 102.5(3)
C202 Fe2 P202 C213 103.46(17)
C205 Fe2 P202 C213 33.51(16)
C201 Fe2 P202 C213 71.16(16)
P201 Fe2 P202 C213 -150.47(12)
C237 Fe2 P202 C212 55.34(14)
C204 Fe2 P202 C212 136.6(2)
C203 Fe2 P202 C212 -140.4(3)
C202 Fe2 P202 C212 -139.41(16)
C205 Fe2 P202 C212 150.64(14)
C201 Fe2 P202 C212 -171.72(14)
P201 Fe2 P202 C212 -33.35(10)
C237 Fe2 P202 C219 169.72(15)
C204 Fe2 P202 C219 -109.0(2)
C203 Fe2 P202 C219 -26.0(4)
C202 Fe2 P202 C219 -25.03(18)
C205 Fe2 P202 C219 -94.98(16)
C201 Fe2 P202 C219 -57.33(15)
P201 Fe2 P202 C219 81.03(12)
C237 Fe2 C201 C202 -141.1(2)
C204 Fe2 C201 C202 -81.3(2)
C203 Fe2 C201 C202 -38.0(2)
C205 Fe2 C201 C202 -120.9(3)
P202 Fe2 C201 C202 128.3(2)
P201 Fe2 C201 C202 41.1(3)
C237 Fe2 C201 C205 -20.2(3)
C204 Fe2 C201 C205 39.6(2)
C203 Fe2 C201 C205 82.9(3)
C202 Fe2 C201 C205 120.9(3)
P202 Fe2 C201 C205 -110.8(2)
P201 Fe2 C201 C205 161.96(18)
C237 Fe2 C201 C206 97.2(4)
C204 Fe2 C201 C206 156.9(4)
C203 Fe2 C201 C206 -159.8(4)
C202 Fe2 C201 C206 -121.7(4)
C205 Fe2 C201 C206 117.4(5)
P202 Fe2 C201 C206 6.6(4)
P201 Fe2 C201 C206 -80.7(4)
C205 C201 C202 C203 1.8(4)
C206 C201 C202 C203 -169.2(3)
Fe2 C201 C202 C203 60.5(2)
C205 C201 C202 C207 168.5(3)
C206 C201 C202 C207 -2.5(6)
Fe2 C201 C202 C207 -132.8(4)
C205 C201 C202 Fe2 -58.7(2)
C206 C201 C202 Fe2 130.3(4)
C237 Fe2 C202 C201 85.5(4)
C204 Fe2 C202 C201 80.3(2)
C203 Fe2 C202 C201 118.3(3)
C205 Fe2 C202 C201 36.3(2)
P202 Fe2 C202 C201 -61.0(2)
P201 Fe2 C202 C201 -152.97(19)
C237 Fe2 C202 C203 -32.9(5)
C204 Fe2 C202 C203 -38.1(3)
C205 Fe2 C202 C203 -82.0(3)
C201 Fe2 C202 C203 -118.3(3)
P202 Fe2 C202 C203 -179.4(2)
P201 Fe2 C202 C203 88.7(3)
C237 Fe2 C202 C207 -148.6(3)
C204 Fe2 C202 C207 -153.8(4)
C203 Fe2 C202 C207 -115.7(5)
C205 Fe2 C202 C207 162.2(4)
C201 Fe2 C202 C207 125.9(4)
P202 Fe2 C202 C207 64.9(4)
P201 Fe2 C202 C207 -27.1(4)
C201 C202 C203 C204 -0.8(4)
C207 C202 C203 C204 -168.4(3)
Fe2 C202 C203 C204 61.4(2)
C201 C202 C203 C208 167.0(4)
C207 C202 C203 C208 -0.6(6)
Fe2 C202 C203 C208 -130.8(4)
C201 C202 C203 Fe2 -62.2(2)
C207 C202 C203 Fe2 130.2(4)
C237 Fe2 C203 C204 46.7(3)
C202 Fe2 C203 C204 -117.1(3)
C205 Fe2 C203 C204 -37.9(2)
C201 Fe2 C203 C204 -80.7(2)
P202 Fe2 C203 C204 -115.7(3)
P201 Fe2 C203 C204 141.0(2)
C237 Fe2 C203 C202 163.8(2)
C204 Fe2 C203 C202 117.1(3)
C205 Fe2 C203 C202 79.2(3)
C201 Fe2 C203 C202 36.4(2)
P202 Fe2 C203 C202 1.4(5)
P201 Fe2 C203 C202 -101.9(2)
C237 Fe2 C203 C208 -74.1(5)
C204 Fe2 C203 C208 -120.8(5)
C202 Fe2 C203 C208 122.1(6)
C205 Fe2 C203 C208 -158.7(5)
C201 Fe2 C203 C208 158.5(5)
P202 Fe2 C203 C208 123.5(4)
P201 Fe2 C203 C208 20.2(5)
C202 C203 C204 C205 -0.5(4)
C208 C203 C204 C205 -168.3(3)
Fe2 C203 C204 C205 61.6(2)
C202 C203 C204 C209 172.2(3)
C208 C203 C204 C209 4.3(6)
Fe2 C203 C204 C209 -125.8(4)
C202 C203 C204 Fe2 -62.0(2)
C208 C203 C204 Fe2 130.1(4)
C237 Fe2 C204 C203 -139.3(2)
C202 Fe2 C204 C203 38.3(2)
C205 Fe2 C204 C203 118.4(3)
C201 Fe2 C204 C203 79.9(2)
P202 Fe2 C204 C203 139.7(2)
P201 Fe2 C204 C203 -53.4(2)
C237 Fe2 C204 C205 102.2(2)
C203 Fe2 C204 C205 -118.4(3)
C202 Fe2 C204 C205 -80.1(2)
C201 Fe2 C204 C205 -38.6(2)
P202 Fe2 C204 C205 21.2(3)
P201 Fe2 C204 C205 -171.79(17)
C237 Fe2 C204 C209 -17.6(5)
C203 Fe2 C204 C209 121.8(6)
C202 Fe2 C204 C209 160.0(5)
C205 Fe2 C204 C209 -119.8(6)
C201 Fe2 C204 C209 -158.4(5)
P202 Fe2 C204 C209 -98.6(5)
P201 Fe2 C204 C209 68.4(5)
C202 C201 C205 C204 -2.0(4)
C206 C201 C205 C204 169.3(3)
Fe2 C201 C205 C204 -61.0(2)
C202 C201 C205 C210 -178.4(3)
C206 C201 C205 C210 -7.1(6)
Fe2 C201 C205 C210 122.6(4)
C202 C201 C205 Fe2 59.0(2)
C206 C201 C205 Fe2 -129.7(3)
C203 C204 C205 C201 1.5(4)
C209 C204 C205 C201 -171.3(3)
Fe2 C204 C205 C201 62.8(2)
C203 C204 C205 C210 178.0(3)
C209 C204 C205 C210 5.2(5)
Fe2 C204 C205 C210 -120.7(3)
C203 C204 C205 Fe2 -61.3(2)
C209 C204 C205 Fe2 125.9(4)
C237 Fe2 C205 C201 165.3(2)
C204 Fe2 C205 C201 -115.6(3)
C203 Fe2 C205 C201 -78.4(2)
C202 Fe2 C205 C201 -35.2(2)
P202 Fe2 C205 C201 76.8(2)
P201 Fe2 C205 C201 -83.5(5)
C237 Fe2 C205 C204 -79.1(2)
C203 Fe2 C205 C204 37.2(2)
C202 Fe2 C205 C204 80.4(2)
C201 Fe2 C205 C204 115.6(3)
P202 Fe2 C205 C204 -167.53(19)
P201 Fe2 C205 C204 32.1(6)
C237 Fe2 C205 C210 40.5(4)
C204 Fe2 C205 C210 119.6(4)
C203 Fe2 C205 C210 156.8(4)
C202 Fe2 C205 C210 -160.0(4)
C201 Fe2 C205 C210 -124.8(4)
P202 Fe2 C205 C210 -47.9(3)
P201 Fe2 C205 C210 151.7(4)
C225 P201 C211 C212 -105.1(2)
C231 P201 C211 C212 147.1(2)
Fe2 P201 C211 C212 19.7(2)
P201 C211 C212 P202 -46.0(3)
C213 P202 C212 C211 177.5(2)
C219 P202 C212 C211 -74.8(2)
Fe2 P202 C212 C211 54.2(2)
C212 P202 C213 C214 -45.7(3)
C219 P202 C213 C214 -151.2(3)
Fe2 P202 C213 C214 71.3(3)
C212 P202 C213 C218 136.8(3)
C219 P202 C213 C218 31.2(3)
Fe2 P202 C213 C218 -106.3(3)
C218 C213 C214 C215 -1.1(5)
P202 C213 C214 C215 -178.7(3)
C213 C214 C215 C216 1.5(6)
C214 C215 C216 C217 -0.4(6)
C215 C216 C217 C218 -1.2(7)
C216 C217 C218 C213 1.6(6)
C214 C213 C218 C217 -0.4(5)
P202 C213 C218 C217 177.2(3)
C213 P202 C219 C224 -134.7(3)
C212 P202 C219 C224 115.6(3)
Fe2 P202 C219 C224 -1.3(3)
C213 P202 C219 C220 49.2(3)
C212 P202 C219 C220 -60.5(3)
Fe2 P202 C219 C220 -177.4(2)
C224 C219 C220 C221 -1.0(5)
P202 C219 C220 C221 175.2(3)
C219 C220 C221 C222 1.6(6)
C220 C221 C222 C223 -1.6(6)
C221 C222 C223 C224 1.0(6)
C220 C219 C224 C223 0.3(5)
P202 C219 C224 C223 -175.8(3)
C222 C223 C224 C219 -0.3(5)
C231 P201 C225 C230 69.7(3)
C211 P201 C225 C230 -39.8(3)
Fe2 P201 C225 C230 -159.4(2)
C231 P201 C225 C226 -107.6(3)
C211 P201 C225 C226 142.9(3)
Fe2 P201 C225 C226 23.2(3)
C230 C225 C226 C227 1.4(5)
P201 C225 C226 C227 178.7(3)
C225 C226 C227 C228 0.7(5)
C226 C227 C228 C229 -1.9(6)
C227 C228 C229 C230 1.2(6)
C226 C225 C230 C229 -2.1(5)
P201 C225 C230 C229 -179.6(3)
C228 C229 C230 C225 0.9(6)
C225 P201 C231 C232 -151.9(4)
C211 P201 C231 C232 -42.9(4)
Fe2 P201 C231 C232 78.4(4)
C225 P201 C231 C236 36.2(4)
C211 P201 C231 C236 145.2(3)
Fe2 P201 C231 C236 -93.5(3)
C236 C231 C232 C233 0.1(7)
P201 C231 C232 C233 -171.7(4)
C231 C232 C233 C234 0.3(7)
C232 C233 C234 C235 0.6(8)
C233 C234 C235 C236 -1.9(8)
C234 C235 C236 C231 2.2(8)
C232 C231 C236 C235 -1.4(7)
P201 C231 C236 C235 170.6(4)
C139 C140 C240 C239 -1.5(5)
C238 C239 C240 C140 -177.3(3)
C241 C239 C240 C140 0.1(5)
C142 C141 C241 C242 1.2(5)
C139 C141 C241 C242 177.6(3)
C142 C141 C241 C239 -177.2(3)
C139 C141 C241 C239 -0.9(5)
C240 C239 C241 C242 -177.3(3)
C238 C239 C241 C242 0.1(5)
C240 C239 C241 C141 1.1(5)
C238 C239 C241 C141 178.6(3)
C141 C241 C242 C243 -0.4(6)
C239 C241 C242 C243 178.0(4)
C241 C242 C243 C143 1.1(7)
C142 C143 C243 C242 -2.6(8)

loop_
_platon_squeeze_void_nr
_platon_squeeze_void_average_x
_platon_squeeze_void_average_y
_platon_squeeze_void_average_z
_platon_squeeze_void_volume
_platon_squeeze_void_count_electrons
1 -0.035 0.064 0.721 203.8 -2.7
2 -0.150 0.543 0.832 180.5 0.5
3 0.350 0.457 0.332 180.6 0.2
4 0.285 0.112 0.080 10.5 -0.2
5 0.466 0.934 0.222 201.3 -2.5
6 0.773 0.884 0.570 8.1 0.2
